data_4507098
loop_
_publ_author_name
'Tothadi, Srinu'
'Desiraju, Gautam R.'

_publ_section_title
;
 Synthon Modularity in 4-Hydroxybenzamide--Dicarboxylic Acid Cocrystals
;
_journal_issue 12
_journal_name_full 'Crystal Growth &amp; Design'
_journal_page_first 6188
_journal_paper_doi 10.1021/cg3013766
_journal_volume 12
_journal_year 2012
_chemical_formula_sum 'C7 H8 N O2.5'
_chemical_formula_weight 146.14
_chemical_name_common 4-hydroxybenzamide-hemihydrate
_chemical_name_systematic
;
 ?
;
_space_group_IT_number 14
_symmetry_cell_setting monoclinic
_symmetry_space_group_name_Hall '-P 2ybc'
_symmetry_space_group_name_H-M 'P 1 21/c 1'
_atom_sites_solution_hydrogens geom
_atom_sites_solution_primary direct
_atom_sites_solution_secondary difmap
_audit_creation_method SHELXL-97
_cell_angle_alpha 90.00
_cell_angle_beta 100.796(9)
_cell_angle_gamma 90.00
_cell_formula_units_Z 8
_cell_length_a 16.685(4)
_cell_length_b 9.355(2)
_cell_length_c 9.079(3)
_cell_measurement_reflns_used 2829
_cell_measurement_temperature 150(2)
_cell_measurement_theta_max 27.5
_cell_measurement_theta_min 2.4
_cell_volume 1392.0(6)
_computing_cell_refinement
;
CrystalClear-SM Expert 2.0 r4 (Rigaku, 2009)
;
_computing_data_collection
;
CrystalClear-SM Expert 2.0 r4 (Rigaku, 2009)
;
_computing_data_reduction
;
CrystalClear-SM Expert 2.0 r4 (Rigaku, 2009)
;
_computing_structure_refinement 'SHELXL-97 (Sheldrick, 2008)'
_computing_structure_solution 'SHELXL-97 (Sheldrick, 2008)'
_diffrn_ambient_temperature 150(2)
_diffrn_measured_fraction_theta_full 0.996
_diffrn_measured_fraction_theta_max 0.996
_diffrn_measurement_device
;
XtaLABmini: Fixed Chi 2 circle
;
_diffrn_measurement_device_type
;
Rigaku Mercury375R (2x2 bin mode)
;
_diffrn_measurement_method 'profile data from \w-scans'
_diffrn_radiation_monochromator graphite
_diffrn_radiation_source 'fine-focus sealed tube'
_diffrn_radiation_type MoK\a
_diffrn_radiation_wavelength 0.71073
_diffrn_reflns_av_R_equivalents 0.0969
_diffrn_reflns_av_sigmaI/netI 0.0649
_diffrn_reflns_limit_h_max 21
_diffrn_reflns_limit_h_min -21
_diffrn_reflns_limit_k_max 12
_diffrn_reflns_limit_k_min -12
_diffrn_reflns_limit_l_max 11
_diffrn_reflns_limit_l_min -11
_diffrn_reflns_number 14355
_diffrn_reflns_theta_full 27.54
_diffrn_reflns_theta_max 27.54
_diffrn_reflns_theta_min 1.24
_exptl_absorpt_coefficient_mu 0.107
_exptl_absorpt_correction_T_max 0.9789
_exptl_absorpt_correction_T_min 0.9686
_exptl_absorpt_correction_type multi-scan
_exptl_absorpt_process_details 'Jacobson, R. (1998) Private communication'
_exptl_crystal_colour 'colour less'
_exptl_crystal_density_diffrn 1.394
_exptl_crystal_density_method 'not measured'
_exptl_crystal_description block
_exptl_crystal_F_000 616
_exptl_crystal_size_max 0.30
_exptl_crystal_size_mid 0.20
_exptl_crystal_size_min 0.20
_refine_diff_density_max 0.265
_refine_diff_density_min -0.241
_refine_diff_density_rms 0.056
_refine_ls_extinction_method none
_refine_ls_goodness_of_fit_ref 1.251
_refine_ls_hydrogen_treatment mixed
_refine_ls_matrix_type full
_refine_ls_number_parameters 254
_refine_ls_number_reflns 3190
_refine_ls_number_restraints 3
_refine_ls_restrained_S_all 1.251
_refine_ls_R_factor_all 0.0884
_refine_ls_R_factor_gt 0.0655
_refine_ls_shift/su_max 0.000
_refine_ls_shift/su_mean 0.000
_refine_ls_structure_factor_coef Fsqd
_refine_ls_weighting_details 'calc w=1/[\s^2^(Fo^2^)+(0.0526P)^2^+0.7262P] where P=(Fo^2^+2Fc^2^)/3'
_refine_ls_weighting_scheme calc
_refine_ls_wR_factor_gt 0.1557
_refine_ls_wR_factor_ref 0.1740
_reflns_number_gt 2558
_reflns_number_total 3190
_reflns_threshold_expression >2\s(I)
_cod_data_source_file cg3013766_si_003.cif
_cod_data_source_block 10
_cod_depositor_comments
;
The following automatic conversions were performed:

'_symmetry_cell_setting' value 'Monoclinic' changed to 'monoclinic'
according to /home/saulius/struct/CIF-dictionaries/cif_core.dic
dictionary named 'cif_core.dic' version 2.4.2 from
2011-04-26.

'_exptl_absorpt_correction_type' value 'Multi-scan'
changed to 'multi-scan' according to
/home/saulius/struct/CIF-dictionaries/cif_core.dic dictionary named
'cif_core.dic' version 2.4.2 from 2011-04-26.

Automatic conversion script
Id: cif_fix_values 1891 2012-01-12 08:04:46Z andrius 
;
_cod_original_cell_volume 1392.2(6)
_cod_original_sg_symbol_H-M 'P 21/c'
_cod_database_code 4507098

loop_
_symmetry_equiv_pos_as_xyz
'x, y, z'
'-x, y+1/2, -z+1/2'
'-x, -y, -z'
'x, -y-1/2, z-1/2'

loop_
_atom_site_label
_atom_site_type_symbol
_atom_site_fract_x
_atom_site_fract_y
_atom_site_fract_z
_atom_site_U_iso_or_equiv
_atom_site_adp_type
_atom_site_occupancy
_atom_site_symmetry_multiplicity
_atom_site_calc_flag
_atom_site_refinement_flags
C14 C 0.09456(16) 0.2366(3) 0.5307(3) 0.0229(5) Uani 1 1 d .
H14 H 0.0629(18) 0.320(3) 0.536(3) 0.028(8) Uiso 1 1 d .
H9 H 0.2307(17) -0.260(3) 0.286(3) 0.027(8) Uiso 1 1 d .
H6 H 0.1110(18) -0.073(3) 0.361(3) 0.031(8) Uiso 1 1 d .
H3A H 0.1896(17) 0.313(3) 0.698(3) 0.026(7) Uiso 1 1 d .
H10 H 0.3711(18) -0.259(3) 0.383(4) 0.035(8) Uiso 1 1 d .
H12 H 0.2662(18) 0.026(3) -0.037(3) 0.030(8) Uiso 1 1 d .
H13 H 0.4038(18) 0.026(3) 0.056(3) 0.028(8) Uiso 1 1 d .
H5 H 0.2338(19) -0.079(3) 0.528(4) 0.038(9) Uiso 1 1 d .
H1B H 0.591(2) -0.014(4) 0.290(4) 0.047(10) Uiso 1 1 d .
H5B H 0.3884(18) 0.199(4) 0.474(3) 0.063(12) Uiso 1 1 d D
H1A H 0.512(2) 0.077(4) 0.223(4) 0.043(9) Uiso 1 1 d .
H2A H -0.008(2) -0.047(4) 0.226(4) 0.048(10) Uiso 1 1 d .
H3 H 0.309(2) 0.175(4) 0.774(4) 0.050(11) Uiso 1 1 d .
H4 H 0.132(2) -0.170(4) 0.097(4) 0.050(11) Uiso 1 1 d .
H2B H -0.0824(15) 0.045(4) 0.159(3) 0.049(10) Uiso 1 1 d D
H5A H 0.351(3) 0.103(3) 0.359(6) 0.12(2) Uiso 1 1 d D
O4 O 0.15419(12) -0.1138(2) 0.0502(2) 0.0312(5) Uani 1 1 d .
O2 O 0.52147(11) -0.2251(2) 0.3677(2) 0.0326(5) Uani 1 1 d .
C8 C 0.40178(15) -0.1133(3) 0.2311(3) 0.0228(6) Uani 1 1 d .
C11 C 0.23480(15) -0.1155(3) 0.1147(3) 0.0223(5) Uani 1 1 d .
C10 C 0.34921(16) -0.1979(3) 0.2961(3) 0.0243(6) Uani 1 1 d .
C12 C 0.28656(16) -0.0302(3) 0.0497(3) 0.0248(6) Uani 1 1 d .
N1 N 0.53651(15) -0.0064(3) 0.2712(3) 0.0335(6) Uani 1 1 d .
C13 C 0.36960(16) -0.0295(3) 0.1069(3) 0.0234(6) Uani 1 1 d .
C9 C 0.26599(16) -0.1992(3) 0.2393(3) 0.0246(6) Uani 1 1 d .
C7 C 0.49105(16) -0.1184(3) 0.2938(3) 0.0264(6) Uani 1 1 d .
O1 O -0.04871(11) 0.25585(19) 0.3138(2) 0.0262(4) Uani 1 1 d .
O3 O 0.29484(11) 0.1020(2) 0.7149(2) 0.0282(5) Uani 1 1 d .
C2 C 0.06975(15) 0.1258(3) 0.4290(3) 0.0199(5) Uani 1 1 d .
N2 N -0.03532(14) 0.0343(3) 0.2274(3) 0.0254(5) Uani 1 1 d D
C4 C 0.22015(15) 0.1135(3) 0.6249(3) 0.0224(6) Uani 1 1 d .
C1 C -0.00887(15) 0.1413(3) 0.3205(3) 0.0209(5) Uani 1 1 d .
C3 C 0.16901(16) 0.2311(3) 0.6289(3) 0.0238(6) Uani 1 1 d .
C6 C 0.12095(16) 0.0074(3) 0.4294(3) 0.0232(6) Uani 1 1 d .
C5 C 0.19550(16) 0.0016(3) 0.5259(3) 0.0242(6) Uani 1 1 d .
O5 O 0.34798(13) 0.1863(2) 0.3979(2) 0.0342(5) Uani 1 1 d D

loop_
_atom_site_aniso_label
_atom_site_aniso_U_11
_atom_site_aniso_U_22
_atom_site_aniso_U_33
_atom_site_aniso_U_23
_atom_site_aniso_U_13
_atom_site_aniso_U_12
C14 0.0232(13) 0.0206(13) 0.0258(13) -0.0004(11) 0.0068(10) 0.0013(10)
O4 0.0211(10) 0.0383(12) 0.0315(11) 0.0104(9) -0.0020(8) -0.0046(8)
O2 0.0240(10) 0.0254(10) 0.0438(12) 0.0047(9) -0.0053(9) 0.0029(8)
C8 0.0209(13) 0.0190(12) 0.0275(13) -0.0042(10) 0.0016(11) 0.0000(10)
C11 0.0199(13) 0.0237(13) 0.0218(12) -0.0014(10) -0.0001(10) 0.0000(10)
C10 0.0240(13) 0.0229(13) 0.0244(13) 0.0030(11) 0.0006(11) 0.0008(10)
C12 0.0252(14) 0.0266(14) 0.0211(13) 0.0040(11) 0.0010(11) -0.0003(11)
N1 0.0178(13) 0.0262(13) 0.0541(17) 0.0036(12) 0.0009(11) 0.0003(10)
C13 0.0225(13) 0.0236(13) 0.0250(13) 0.0004(11) 0.0067(11) -0.0024(10)
C9 0.0226(13) 0.0230(13) 0.0276(14) 0.0019(11) 0.0036(11) -0.0032(10)
C7 0.0234(14) 0.0222(13) 0.0324(14) -0.0037(11) 0.0022(11) 0.0016(10)
O1 0.0229(9) 0.0237(10) 0.0316(10) 0.0032(8) 0.0038(8) 0.0049(7)
O3 0.0222(10) 0.0346(11) 0.0247(10) -0.0030(9) -0.0034(8) 0.0003(8)
C2 0.0188(12) 0.0206(12) 0.0205(12) 0.0028(10) 0.0043(10) -0.0003(9)
N2 0.0210(12) 0.0247(12) 0.0275(12) 0.0000(9) -0.0027(10) 0.0013(9)
C4 0.0191(12) 0.0294(14) 0.0185(12) 0.0030(10) 0.0032(10) -0.0023(10)
C1 0.0182(12) 0.0220(12) 0.0231(13) 0.0053(10) 0.0054(10) 0.0008(9)
C3 0.0262(14) 0.0221(13) 0.0225(13) -0.0024(11) 0.0030(11) -0.0024(10)
C6 0.0270(14) 0.0194(12) 0.0225(13) -0.0005(11) 0.0031(11) 0.0008(10)
C5 0.0234(14) 0.0225(13) 0.0260(14) 0.0010(11) 0.0026(11) 0.0042(10)
O5 0.0360(12) 0.0347(12) 0.0284(11) 0.0005(9) -0.0027(9) 0.0031(9)

loop_
_atom_type_symbol
_atom_type_description
_atom_type_scat_dispersion_real
_atom_type_scat_dispersion_imag
_atom_type_scat_source
C C 0.0033 0.0016 'International Tables Vol C Tables 4.2.6.8 and 6.1.1.4'
H H 0.0000 0.0000 'International Tables Vol C Tables 4.2.6.8 and 6.1.1.4'
N N 0.0061 0.0033 'International Tables Vol C Tables 4.2.6.8 and 6.1.1.4'
O O 0.0106 0.0060 'International Tables Vol C Tables 4.2.6.8 and 6.1.1.4'

loop_
_geom_angle_atom_site_label_1
_geom_angle_atom_site_label_2
_geom_angle_atom_site_label_3
_geom_angle
C3 C14 C2 121.0(2)
C3 C14 H14 115.9(18)
C2 C14 H14 123.1(18)
C11 O4 H4 106(3)
C10 C8 C13 119.0(2)
C10 C8 C7 118.9(2)
C13 C8 C7 122.1(2)
O4 C11 C12 117.0(2)
O4 C11 C9 122.9(2)
C12 C11 C9 120.1(2)
C9 C10 C8 120.9(2)
C9 C10 H10 119.1(18)
C8 C10 H10 120.0(18)
C13 C12 C11 120.2(2)
C13 C12 H12 118.8(18)
C11 C12 H12 121.0(18)
C7 N1 H1B 119(2)
C7 N1 H1A 121(2)
H1B N1 H1A 120(3)
C12 C13 C8 120.4(2)
C12 C13 H13 118.0(18)
C8 C13 H13 121.5(18)
C10 C9 C11 119.5(2)
C10 C9 H9 119.1(17)
C11 C9 H9 121.4(17)
O2 C7 N1 121.5(2)
O2 C7 C8 120.3(2)
N1 C7 C8 118.2(2)
C4 O3 H3 115(2)
C14 C2 C6 118.7(2)
C14 C2 C1 118.6(2)
C6 C2 C1 122.7(2)
C1 N2 H2A 123(2)
C1 N2 H2B 119(2)
H2A N2 H2B 117(3)
O3 C4 C5 117.1(2)
O3 C4 C3 122.8(2)
C5 C4 C3 120.1(2)
O1 C1 N2 120.1(2)
O1 C1 C2 120.4(2)
N2 C1 C2 119.5(2)
C14 C3 C4 119.3(2)
C14 C3 H3A 121.9(16)
C4 C3 H3A 118.6(16)
C5 C6 C2 120.6(2)
C5 C6 H6 113.8(17)
C2 C6 H6 125.5(17)
C6 C5 C4 120.2(2)
C6 C5 H5 123.1(19)
C4 C5 H5 116.7(19)
H5B O5 H5A 110(4)

loop_
_geom_bond_atom_site_label_1
_geom_bond_atom_site_label_2
_geom_bond_distance
C14 C3 1.388(4)
C14 C2 1.398(4)
C14 H14 0.95(3)
O4 C11 1.363(3)
O4 H4 0.81(4)
O2 C7 1.256(3)
C8 C10 1.392(4)
C8 C13 1.395(4)
C8 C7 1.493(4)
C11 C12 1.386(4)
C11 C9 1.394(4)
C10 C9 1.388(4)
C10 H10 0.99(3)
C12 C13 1.386(4)
C12 H12 0.96(3)
N1 C7 1.332(4)
N1 H1B 0.89(4)
N1 H1A 0.95(4)
C13 H13 0.95(3)
C9 H9 0.98(3)
O1 C1 1.256(3)
O3 C4 1.360(3)
O3 H3 0.87(4)
C2 C6 1.398(3)
C2 C1 1.493(3)
N2 C1 1.332(3)
N2 H2A 0.89(4)
N2 H2B 0.909(18)
C4 C5 1.391(4)
C4 C3 1.397(4)
C3 H3A 1.01(3)
C6 C5 1.382(4)
C6 H6 0.97(3)
C5 H5 0.99(3)
O5 H5B 0.878(19)
O5 H5A 0.86(2)

loop_
_geom_torsion_atom_site_label_1
_geom_torsion_atom_site_label_2
_geom_torsion_atom_site_label_3
_geom_torsion_atom_site_label_4
_geom_torsion
C13 C8 C10 C9 -0.2(4)
C7 C8 C10 C9 -178.5(2)
O4 C11 C12 C13 -178.3(2)
C9 C11 C12 C13 1.0(4)
C11 C12 C13 C8 -0.6(4)
C10 C8 C13 C12 0.2(4)
C7 C8 C13 C12 178.5(2)
C8 C10 C9 C11 0.5(4)
O4 C11 C9 C10 178.3(2)
C12 C11 C9 C10 -0.9(4)
C10 C8 C7 O2 22.6(4)
C13 C8 C7 O2 -155.6(3)
C10 C8 C7 N1 -156.3(3)
C13 C8 C7 N1 25.5(4)
C3 C14 C2 C6 1.0(4)
C3 C14 C2 C1 -176.7(2)
C14 C2 C1 O1 5.1(4)
C6 C2 C1 O1 -172.5(2)
C14 C2 C1 N2 -177.0(2)
C6 C2 C1 N2 5.4(4)
C2 C14 C3 C4 0.6(4)
O3 C4 C3 C14 178.3(2)
C5 C4 C3 C14 -1.6(4)
C14 C2 C6 C5 -1.5(4)
C1 C2 C6 C5 176.1(2)
C2 C6 C5 C4 0.5(4)
O3 C4 C5 C6 -178.8(2)
C3 C4 C5 C6 1.1(4)

loop_
_cod_related_entry_id
_cod_related_entry_database
_cod_related_entry_code
1 ChemSpider 25994825
